data_7027199
loop_
_publ_author_name
'Malbosc, Fran\,cois'
'Kalck, Philippe'
'Daran, Jean-Claude'
'Etienne, Michel'

_publ_section_title
;
 An unprecedented \k2N,H bonding mode for a hydridotris(pyrazolyl)borato
 ligand
;
_journal_issue 3
_journal_name_full 'Journal of the Chemical Society, Dalton Transactions'
_journal_page_first 271
_journal_paper_doi 10.1039/a809323g
_journal_year 1999
_chemical_compound_source 'synthetic route'
_chemical_formula_moiety ' C29 H32 Rh1 CL3 B1 P1 O1 N6 '
_chemical_formula_sum 'C29 H32 B Cl3 N6 O P Rh'
_chemical_formula_weight 731.66
_chemical_melting_point ?
_chemical_name_systematic ?
_space_group_IT_number 2
_symmetry_cell_setting triclinic
_symmetry_space_group_name_Hall '-P 1'
_symmetry_space_group_name_H-M 'P -1'
_atom_sites_solution_hydrogens geom
_atom_sites_solution_primary direct
_atom_sites_solution_secondary difmap
_cell_angle_alpha 88.912(17)
_cell_angle_beta 85.958(18)
_cell_angle_gamma 77.907(18)
_cell_formula_units_Z 2
_cell_length_a 9.0263(14)
_cell_length_b 10.4338(16)
_cell_length_c 17.2896(24)
_cell_measurement_reflns_used 5000
_cell_measurement_temperature 180(2)
_cell_measurement_theta_max 26.2
_cell_measurement_theta_min 2.3
_cell_volume 1588.2(4)
_computing_cell_refinement 'Stoe IPDS software (Stoe, 1996)'
_computing_data_collection 'Stoe IPDS software (Stoe, 1996)'
_computing_data_reduction 'XRED (Stoe, 1.08, 1996)'
_computing_molecular_graphics 'CAMERON (Watkin, Prout & Pearce, 1996)'
_computing_publication_material 'CRYSTALS Issue 10 (Watkin et al., 1996)'
_computing_structure_refinement 'CRYSTALS Issue 10 (Watkin et al., 1996)'
_computing_structure_solution 'SIR92 (Giacovazzo et al, 1992)'
_diffrn_ambient_temperature 180(2)
_diffrn_measurement_device_type 'Stoe IPDS'
_diffrn_measurement_method '/f scan'
_diffrn_radiation_monochromator graphite
_diffrn_radiation_source 'fine-focus sealed tube'
_diffrn_radiation_type MoK\a
_diffrn_radiation_wavelength 0.71073
_diffrn_reflns_av_R_equivalents 0.0338
_diffrn_reflns_av_sigmaI/netI 0.0327
_diffrn_reflns_limit_h_max 11
_diffrn_reflns_limit_h_min -11
_diffrn_reflns_limit_k_max 12
_diffrn_reflns_limit_k_min -12
_diffrn_reflns_limit_l_max 21
_diffrn_reflns_limit_l_min -21
_diffrn_reflns_number 15694
_diffrn_reflns_theta_max 26.20
_diffrn_reflns_theta_min 2.36
_diffrn_standards_decay_% negligible
_diffrn_standards_interval_time 'every frame'
_diffrn_standards_number 200
_exptl_absorpt_coefficient_mu 0.866
_exptl_absorpt_correction_T_max 0.9130
_exptl_absorpt_correction_T_min 0.8026
_exptl_absorpt_correction_type 'numerical (X-Shape)'
_exptl_crystal_colour yellow
_exptl_crystal_density_diffrn 1.530
_exptl_crystal_density_meas ?
_exptl_crystal_density_method none
_exptl_crystal_description box
_exptl_crystal_F_000 742
_exptl_crystal_size_max 0.32
_exptl_crystal_size_mid 0.21
_exptl_crystal_size_min 0.13
_refine_diff_density_max 0.58
_refine_diff_density_min -0.52
_refine_ls_extinction_method None
_refine_ls_goodness_of_fit_obs 1.0742
_refine_ls_hydrogen_treatment
;
 H atoms placed geometrically after each cycle
;
_refine_ls_matrix_type full
_refine_ls_number_parameters 384
_refine_ls_number_reflns 4794
_refine_ls_R_factor_obs 0.0237
_refine_ls_shift/su_max 0.136428
_refine_ls_structure_factor_coef F
_refine_ls_weighting_scheme
; Robust-resistant weighting scheme (Prince E, 1982): 
 w=y[1-(\DF/6\s(Fo^2^)]^2^' where y=1/\SArTr(x) with 3 coefficients 
 Ar(1.22, -0.113, 0.953) for the Chebyshev polynomial ArTr(x) where x 
 was Fc/Fc(max). 
;
_refine_ls_wR_factor_obs 0.0273
_reflns_number_gt 4794
_reflns_number_total 5810
_reflns_threshold_expression >2sigma(I)
_cod_data_source_file 809323gsup1.cif
_cod_data_source_block 2a
_cod_depositor_comments
;
 Changing the _chemical_formula_sum data item value from
 'C30 H32 B L3 N6 O P Rh' to 'C29 H32 B Cl3 N6 O P Rh'.

 Antanas Vaitkus,
 2017-01-15

The following automatic conversions were performed:

'_chemical_melting_point' value 'not measured' was changed to '?' -
the value is undefined or not given.

'_symmetry_cell_setting' value
'Triclinic ' changed to 'triclinic' according to
/home/saulius/struct/CIF-dictionaries/cif_core.dic dictionary named
'cif_core.dic' version 2.4.2 from 2011-04-26.

Automatic conversion script
Id: cif_fix_values 1891 2012-01-12 08:04:46Z andrius 

The following automatic conversions were performed:

'_exptl_crystal_density_meas' value 'not measured' was changed to '?'
- the value is perceived as not measured.

Automatic conversion script
Id: cif_fix_values 3008 2015-01-20 13:52:24Z robertas 

The following automatic conversions were performed:

'_atom_sites_solution_primary' value 'Direct_Methods' was changed to
'direct'.

'_atom_sites_solution_hydrogens' value 'Geometric' was changed to
'geom'.

Automatic conversion script
Id: cif_fix_values 6452 2018-10-05 10:23:21Z andrius 
;
_cod_original_cell_volume 1556.8(3)
_cod_original_sg_symbol_H-M 'P -1 '
_cod_original_formula_sum ' C29 H32 Rh1 CL3 B1 P1 O1 N6 '
_cod_database_code 7027199

loop_
_symmetry_equiv_pos_as_xyz
x,y,z
-x,-y,-z

loop_
_atom_site_aniso_label
_atom_site_aniso_U_11
_atom_site_aniso_U_22
_atom_site_aniso_U_33
_atom_site_aniso_U_23
_atom_site_aniso_U_13
_atom_site_aniso_U_12
Rh1 0.01359(6) 0.02020(8) 0.01610(6) 0.00280(5) -0.00165(5) 0.00073(5)
Cl1 0.0451(3) 0.0478(4) 0.0217(2) -0.0028(2) -0.0130(2) -0.0125(3)
Cl2 0.0388(3) 0.0440(4) 0.0348(3) 0.0050(2) 0.0150(2) -0.0147(2)
Cl3 0.0315(3) 0.0342(4) 0.0603(4) -0.0129(3) -0.0116(3) -0.0089(2)
B1 0.018(1) 0.0169(12) 0.019(1) 0.0031(8) -0.0011(7) 0.0003(8)
P1 0.0143(2) 0.0175(3) 0.0199(2) 0.00110(17) -0.00156(17) -0.00098(1)
O1 0.0499(11) 0.1067(19) 0.033(1) 0.0272(11) -0.0225(9) -0.0183(11)
N1 0.0145(7) 0.0200(9) 0.0197(7) -0.0009(6) 0.0003(6) -0.0007(6)
N2 0.0163(7) 0.0193(9) 0.0194(7) 0.0038(6) -0.0008(6) -0.0011(6)
N3 0.0209(8) 0.0207(9) 0.0200(8) 0.0052(6) -0.0017(6) 0.0012(6)
N4 0.0163(7) 0.0198(9) 0.0182(7) 0.0013(6) -0.0013(6) 0.0004(6)
N5 0.0279(8) 0.024(1) 0.0230(8) 0.0059(7) 0.0032(7) -0.0064(7)
N6 0.0215(8) 0.0186(9) 0.0185(7) 0.0035(6) -0.0012(6) -0.0026(6)
C1 0.023(1) 0.0456(15) 0.0260(11) 0.0091(9) 0.0005(8) -0.0023(9)
C11 0.0190(9) 0.0245(11) 0.0187(9) -0.0020(7) 0.0007(7) -0.0083(7)
C12 0.0224(9) 0.0316(12) 0.0160(8) 0.0020(7) -0.0031(7) -0.0113(8)
C13 0.0190(9) 0.0280(11) 0.0171(8) 0.0079(7) -0.0026(7) -0.0089(8)
C14 0.025(1) 0.0289(13) 0.0332(11) -0.0117(9) -0.0010(8) -0.0056(8)
C15 0.0289(11) 0.0347(13) 0.026(1) 0.0103(9) -0.0090(8) -0.0013(9)
C31 0.0231(9) 0.0276(12) 0.0222(9) 0.0065(8) 0.0001(7) -0.0061(8)
C32 0.0238(9) 0.0287(12) 0.0208(9) 0.0008(8) 0.0031(7) -0.0097(8)
C33 0.0193(9) 0.0246(12) 0.0190(9) -0.0037(7) -0.0017(7) -0.0058(8)
C34 0.0364(12) 0.0325(14) 0.0434(13) 0.0176(11) 0.002(1) -0.002(1)
C35 0.0206(9) 0.0256(12) 0.028(1) -0.0083(8) 0.0019(8) 0.0000(8)
C51 0.025(1) 0.0184(12) 0.0371(11) 0.0024(8) 0.0001(8) -0.0024(8)
C52 0.0203(9) 0.0172(11) 0.0370(11) -0.0038(8) -0.0047(8) 0.0002(7)
C53 0.0190(9) 0.0205(11) 0.026(1) -0.0026(7) -0.0036(7) 0.0002(7)
C54 0.0441(14) 0.0372(16) 0.0562(16) 0.0141(12) 0.0009(12) -0.0184(11)
C55 0.0329(11) 0.0468(15) 0.022(1) -0.0048(9) -0.0036(8) -0.012(1)
C111 0.0296(11) 0.0256(12) 0.0339(11) -0.0023(8) -0.0048(8) -0.0093(9)
C121 0.0161(9) 0.0221(11) 0.0240(9) 0.0006(7) -0.0013(7) 0.0007(7)
C122 0.022(1) 0.0248(13) 0.0543(14) 0.004(1) -0.0038(9) -0.0030(8)
C123 0.0390(13) 0.0210(14) 0.0687(18) 0.0113(12) -0.0053(12) 0.003(1)
C124 0.0307(12) 0.0344(15) 0.0448(13) 0.006(1) -0.003(1) 0.013(1)
C125 0.018(1) 0.0458(16) 0.0453(13) 0.0057(11) -0.0019(9) 0.0038(9)
C126 0.019(1) 0.0322(13) 0.0415(12) 0.009(1) 0.0003(8) -0.0003(8)
C131 0.0170(8) 0.0230(11) 0.0223(9) -0.0004(7) -0.0015(7) -0.0046(7)
C132 0.0300(11) 0.0255(12) 0.025(1) 0.0028(8) 0.0000(8) -0.0001(8)
C133 0.0385(12) 0.0367(15) 0.0287(11) 0.0092(9) -0.0012(9) 0.001(1)
C134 0.0320(11) 0.0494(16) 0.021(1) 0.0024(9) 0.0009(8) -0.010(1)
C135 0.023(1) 0.0398(14) 0.028(1) -0.0091(9) 0.0041(8) -0.0043(9)
C136 0.0194(9) 0.0266(12) 0.028(1) -0.0020(8) -0.0010(7) -0.0015(8)

loop_
_atom_site_label
_atom_site_fract_x
_atom_site_fract_y
_atom_site_fract_z
_atom_site_U_iso_or_equiv
_atom_site_occupancy
_atom_site_thermal_displace_type
Rh1 1.001434(16) 0.290842(15) 0.718868(8) 0.0173 1.0000 Uani
Cl1 1.31819(7) 0.26373(6) 1.00709(3) 0.0372 1.0000 Uani
Cl2 1.51757(7) 0.29131(6) 0.49248(3) 0.0392 1.0000 Uani
Cl3 0.90439(7) -0.22051(6) 0.62380(4) 0.0411 1.0000 Uani
B1 1.2850(2) 0.0508(2) 0.73287(12) 0.0186 1.0000 Uani
P1 0.77504(5) 0.29715(5) 0.78415(3) 0.0176 1.0000 Uani
O1 0.8320(2) 0.3380(3) 0.57710(11) 0.0624 1.0000 Uani
N1 1.13997(17) 0.24457(16) 0.81178(9) 0.0185 1.0000 Uani
N2 1.25122(17) 0.13249(16) 0.80769(9) 0.0188 1.0000 Uani
N3 1.21048(18) 0.25949(17) 0.65428(9) 0.0214 1.0000 Uani
N4 1.31166(17) 0.14317(17) 0.66446(9) 0.0187 1.0000 Uani
N5 1.0846(2) -0.06379(18) 0.7869(1) 0.0250 1.0000 Uani
N6 1.14856(18) -0.01450(16) 0.72131(9) 0.0198 1.0000 Uani
C1 0.8958(2) 0.3232(3) 0.63293(13) 0.0325 1.0000 Uani
C11 1.1480(2) 0.3044(2) 0.87816(11) 0.0203 1.0000 Uani
C12 1.2636(2) 0.2279(2) 0.91806(11) 0.0224 1.0000 Uani
C13 1.3267(2) 0.1204(2) 0.87321(11) 0.0208 1.0000 Uani
C14 1.0492(2) 0.4327(2) 0.90024(13) 0.0288 1.0000 Uani
C15 1.4507(2) 0.0080(2) 0.89157(12) 0.0304 1.0000 Uani
C31 1.2657(2) 0.3243(2) 0.59605(11) 0.0244 1.0000 Uani
C32 1.4038(2) 0.2478(2) 0.56807(11) 0.0241 1.0000 Uani
C33 1.4304(2) 0.1347(2) 0.61175(11) 0.0207 1.0000 Uani
C34 1.1877(3) 0.4557(3) 0.56981(15) 0.0387 1.0000 Uani
C35 1.5597(2) 0.0189(2) 0.60316(12) 0.0256 1.0000 Uani
C51 0.9948(2) -0.1381(2) 0.76264(13) 0.0272 1.0000 Uani
C52 1.0017(2) -0.1379(2) 0.68175(12) 0.0252 1.0000 Uani
C53 1.1002(2) -0.0596(2) 0.65655(11) 0.0224 1.0000 Uani
C54 0.9024(3) -0.2057(3) 0.81852(17) 0.0448 1.0000 Uani
C55 1.1486(3) -0.0276(3) 0.57546(12) 0.0331 1.0000 Uani
C111 0.7009(2) 0.1587(2) 0.75358(13) 0.0290 1.0000 Uani
C121 0.6233(2) 0.4376(2) 0.76539(11) 0.0215 1.0000 Uani
C122 0.6605(2) 0.5546(2) 0.74115(15) 0.0341 1.0000 Uani
C123 0.5476(3) 0.6629(3) 0.72633(18) 0.0443 1.0000 Uani
C124 0.3977(3) 0.6541(3) 0.73360(15) 0.0396 1.0000 Uani
C125 0.3595(2) 0.5371(3) 0.75706(15) 0.0380 1.0000 Uani
C126 0.4712(2) 0.4293(2) 0.77332(14) 0.0319 1.0000 Uani
C131 0.7660(2) 0.2805(2) 0.88952(11) 0.0207 1.0000 Uani
C132 0.8439(2) 0.1652(2) 0.92262(12) 0.0279 1.0000 Uani
C133 0.8392(3) 0.1513(3) 1.00253(13) 0.0361 1.0000 Uani
C134 0.7596(3) 0.2517(3) 1.05013(12) 0.0340 1.0000 Uani
C135 0.6849(2) 0.3665(2) 1.01769(12) 0.0305 1.0000 Uani
C136 0.6869(2) 0.3810(2) 0.93750(12) 0.0250 1.0000 Uani
H1 1.388(3) -0.017(3) 0.7372(15) 0.032(6) 1.0000 Uiso
H1111 0.7742 0.0787 0.7615 0.0354 1.0000 Uiso
H1112 0.6083 0.1553 0.7837 0.0354 1.0000 Uiso
H1113 0.6819 0.1676 0.6997 0.0354 1.0000 Uiso
H141 0.9796 0.4610 0.8608 0.0348 1.0000 Uiso
H142 1.1113 0.4962 0.9051 0.0348 1.0000 Uiso
H143 0.9936 0.4243 0.9487 0.0348 1.0000 Uiso
H151 1.4708 -0.0521 0.8489 0.0356 1.0000 Uiso
H152 1.5410 0.0397 0.8997 0.0356 1.0000 Uiso
H153 1.4207 -0.0355 0.9374 0.0356 1.0000 Uiso
H341 1.0941 0.4832 0.6002 0.0440 1.0000 Uiso
H342 1.2517 0.5173 0.5750 0.0440 1.0000 Uiso
H343 1.1671 0.4511 0.5160 0.0440 1.0000 Uiso
H351 1.6308 0.0351 0.5622 0.0297 1.0000 Uiso
H352 1.6093 0.0045 0.6509 0.0297 1.0000 Uiso
H353 1.5215 -0.0571 0.5912 0.0297 1.0000 Uiso
H541 0.9223 -0.1873 0.8708 0.0547 1.0000 Uiso
H542 0.9305 -0.2988 0.8101 0.0547 1.0000 Uiso
H543 0.7969 -0.1756 0.8112 0.0547 1.0000 Uiso
H551 1.0994 -0.0707 0.5398 0.0391 1.0000 Uiso
H552 1.2569 -0.0560 0.5672 0.0391 1.0000 Uiso
H553 1.1215 0.0658 0.5676 0.0391 1.0000 Uiso
H1221 0.7650 0.5610 0.7345 0.0380 1.0000 Uiso
H1231 0.5746 0.7441 0.7106 0.0463 1.0000 Uiso
H1241 0.3198 0.7286 0.7226 0.0432 1.0000 Uiso
H1251 0.2546 0.5312 0.7622 0.0403 1.0000 Uiso
H1261 0.4436 0.3483 0.7896 0.0344 1.0000 Uiso
H1321 0.9006 0.0959 0.8901 0.0328 1.0000 Uiso
H1331 0.8914 0.0711 1.0252 0.0413 1.0000 Uiso
H1341 0.7569 0.2413 1.1054 0.0381 1.0000 Uiso
H1351 0.6311 0.4365 1.0504 0.0357 1.0000 Uiso
H1361 0.6336 0.4608 0.9151 0.0290 1.0000 Uiso

loop_
_atom_type_symbol
_atom_type_scat_dispersion_real
_atom_type_scat_dispersion_imag
_atom_type_scat_Cromer_Mann_a1
_atom_type_scat_Cromer_Mann_b1
_atom_type_scat_Cromer_Mann_a2
_atom_type_scat_Cromer_Mann_b2
_atom_type_scat_Cromer_Mann_a3
_atom_type_scat_Cromer_Mann_b3
_atom_type_scat_Cromer_Mann_a4
_atom_type_scat_Cromer_Mann_b4
_atom_type_scat_Cromer_Mann_c
_atom_type_scat_source
'C   ' 0.0020 0.0020 2.3100 20.8439 1.0200 10.2075 1.5886 0.5687 0.8650 51.6512 0.2156 International_Tables_Vol_IV_Table_2.2B
'H   ' 0.0000 0.0000 0.4930 10.5109 0.3229 26.1257 0.1402 3.1424 0.0408 57.7997 0.0030 International_Tables_Vol_IV_Table_2.2B
'B   ' 0.0000 0.0010 2.0545 23.2185 1.3326 1.0210 1.0979 60.3498 0.7068 0.1403 -0.1932 International_Tables_Vol_IV_Table_2.2B
'N   ' 0.0040 0.0030 12.2126 0.0057 3.1322 9.8933 2.0125 28.9975 1.1663 0.5826 -11.5290 International_Tables_Vol_IV_Table_2.2B
'O   ' 0.0080 0.0060 3.0485 13.2771 2.2868 5.7011 1.5463 0.3239 0.8670 32.9089 0.2508 International_Tables_Vol_IV_Table_2.2B
'Cl  ' 0.1320 0.1590 11.4604 0.0104 7.1964 1.1662 6.2556 18.5194 1.6455 47.7784 -9.5574 International_Tables_Vol_IV_Table_2.2B
'P   ' 0.0900 0.0950 6.4345 1.9067 4.1791 27.1570 1.7800 0.5260 1.4908 68.1645 1.1149 International_Tables_Vol_IV_Table_2.2B
'Rh  ' -1.2870 0.9190 19.2957 0.7515 14.3501 8.2176 4.7343 25.8749 1.2892 98.6062 5.3280 International_Tables_Vol_IV_Table_2.2B

loop_
_geom_angle_atom_site_label_1
_geom_angle_atom_site_label_2
_geom_angle_atom_site_label_3
_geom_angle
_geom_angle_publ_flag
P1 Rh1 N1 98.42(4) yes
P1 Rh1 N3 172.36(5) yes
N1 Rh1 N3 82.62(6) yes
P1 Rh1 C1 86.06(7) yes
N1 Rh1 C1 174.86(8) yes
N3 Rh1 C1 92.61(8) yes
N2 B1 N4 108.31(16) yes
N2 B1 N6 108.75(15) yes
N4 B1 N6 111.68(15) yes
N2 B1 H1 108.5(14) no
N4 B1 H1 106.2(14) no
N6 B1 H1 113.3(14) no
Rh1 P1 C111 108.17(7) yes
Rh1 P1 C121 116.77(6) yes
C111 P1 C121 103.2(1) yes
Rh1 P1 C131 119.34(6) yes
C111 P1 C131 102.9(1) yes
C121 P1 C131 104.45(9) yes
Rh1 N1 N2 118.53(11) yes
Rh1 N1 C11 133.23(13) yes
N2 N1 C11 108.22(15) yes
B1 N2 N1 120.66(14) yes
B1 N2 C13 129.79(16) yes
N1 N2 C13 109.19(16) yes
Rh1 N3 N4 118.20(12) yes
Rh1 N3 C31 133.05(14) yes
N4 N3 C31 108.29(16) yes
B1 N4 N3 120.40(15) yes
B1 N4 C33 130.10(17) yes
N3 N4 C33 109.31(16) yes
N6 N5 C51 106.31(17) yes
B1 N6 N5 116.30(15) yes
B1 N6 C53 131.10(16) yes
N5 N6 C53 110.71(16) yes
Rh1 C1 O1 176.8(2) yes
N1 C11 C12 108.00(18) yes
N1 C11 C14 123.04(17) yes
C12 C11 C14 128.93(19) yes
Cl1 C12 C11 125.69(17) yes
Cl1 C12 C13 126.57(15) yes
C11 C12 C13 107.74(17) yes
N2 C13 C12 106.83(17) yes
N2 C13 C15 124.90(19) yes
C12 C13 C15 128.25(17) yes
N3 C31 C32 107.83(18) yes
N3 C31 C34 123.18(19) yes
C32 C31 C34 128.99(19) yes
Cl2 C32 C31 124.74(16) yes
Cl2 C32 C33 127.48(16) yes
C31 C32 C33 107.78(17) yes
N4 C33 C32 106.79(17) yes
N4 C33 C35 124.35(18) yes
C32 C33 C35 128.82(18) yes
N5 C51 C52 109.66(18) yes
N5 C51 C54 121.5(2) yes
C52 C51 C54 128.9(2) yes
Cl3 C52 C51 126.59(17) yes
Cl3 C52 C53 126.24(17) yes
C51 C52 C53 107.17(18) yes
N6 C53 C52 106.13(17) yes
N6 C53 C55 125.06(19) yes
C52 C53 C55 128.81(19) yes
P1 C121 C122 119.21(15) yes
P1 C121 C126 121.74(16) yes
C122 C121 C126 119.04(18) yes
C121 C122 C123 120.5(2) yes
C122 C123 C124 120.3(2) yes
C123 C124 C125 119.6(2) yes
C124 C125 C126 120.4(2) yes
C121 C126 C125 120.1(2) yes
P1 C131 C132 118.96(15) yes
P1 C131 C136 121.70(15) yes
C132 C131 C136 119.31(18) yes
C131 C132 C133 119.7(2) yes
C132 C133 C134 120.7(2) yes
C133 C134 C135 119.69(19) yes
C134 C135 C136 120.2(2) yes
C131 C136 C135 120.35(19) yes

loop_
_geom_bond_atom_site_label_1
_geom_bond_atom_site_label_2
_geom_bond_distance
_geom_bond_publ_flag
Rh1 P1 2.2528(5) yes
Rh1 N1 2.0923(15) yes
Rh1 N3 2.0911(16) yes
Rh1 C1 1.810(2) yes
Cl1 C12 1.7198(19) yes
Cl2 C32 1.7183(19) yes
Cl3 C52 1.729(2) yes
B1 N2 1.539(3) yes
B1 N4 1.549(3) yes
B1 N6 1.553(3) yes
B1 H1 1.05(3) no
P1 C111 1.815(2) yes
P1 C121 1.8255(19) yes
P1 C131 1.8246(19) yes
O1 C1 1.150(3) yes
N1 N2 1.372(2) yes
N1 C11 1.330(2) yes
N2 C13 1.353(2) yes
N3 N4 1.374(2) yes
N3 C31 1.328(3) yes
N4 C33 1.346(3) yes
N5 N6 1.376(2) yes
N5 C51 1.326(3) yes
N6 C53 1.357(3) yes
C11 C12 1.391(3) yes
C11 C14 1.484(3) yes
C12 C13 1.374(3) yes
C13 C15 1.488(3) yes
C31 C32 1.392(3) yes
C31 C34 1.483(3) yes
C32 C33 1.376(3) yes
C33 C35 1.495(3) yes
C51 C52 1.396(3) yes
C51 C54 1.494(3) yes
C52 C53 1.373(3) yes
C53 C55 1.492(3) yes
C121 C122 1.382(3) yes
C121 C126 1.390(3) yes
C122 C123 1.387(3) yes
C123 C124 1.372(4) yes
C124 C125 1.382(4) yes
C125 C126 1.383(3) yes
C131 C132 1.395(3) yes
C131 C136 1.390(3) yes
C132 C133 1.385(3) yes
C133 C134 1.387(4) yes
C134 C135 1.375(3) yes
C135 C136 1.391(3) yes
